data_7246407
loop_
_publ_author_name
'Xie, Yangbin'
'Dai, Songshan'
'Wang, Yue'
'Wang, Xi'
'Sun, Ying'
'Ju, Zhenghua'
'Fang, Ran'
'Zhang, Baoxin'
'Wu, Jincai'
'Zhang, Xiaoxiang'
'Pan, Xiaobo'

_publ_section_title
;
 Structural and mechanistic studies of excitation- and temperature-tunable
 multicolor luminescence of triarylborane
;
_journal_issue 15
_journal_name_full CrystEngComm
_journal_page_first 2204
_journal_page_last 2212
_journal_paper_doi 10.1039/D2CE01590K
_journal_volume 25
_journal_year 2023
_chemical_formula_moiety 'C32 H30 B Br'
_chemical_formula_sum 'C32 H30 B Br'
_chemical_formula_weight 505.28
_space_group_crystal_system triclinic
_space_group_IT_number 2
_space_group_name_Hall '-P 1'
_space_group_name_H-M_alt 'P -1'
_atom_sites_solution_hydrogens geom
_audit_creation_date 2023-02-24
_audit_creation_method
;
Olex2 1.2
(compiled 2018.05.29 svn.r3508 for OlexSys, GUI svn.r5506)
;
_audit_update_record
;
2023-03-01 deposited with the CCDC.	2023-03-06 downloaded from the CCDC.
;
_cell_angle_alpha 71.785(4)
_cell_angle_beta 81.609(4)
_cell_angle_gamma 81.171(3)
_cell_formula_units_Z 2
_cell_length_a 9.3353(5)
_cell_length_b 12.1678(4)
_cell_length_c 12.7548(6)
_cell_measurement_reflns_used 8672
_cell_measurement_temperature 298.86(10)
_cell_measurement_theta_max 73.9690
_cell_measurement_theta_min 3.6540
_cell_volume 1352.49(11)
_computing_cell_refinement 'CrysAlisPro 1.171.41.113a (Rigaku OD, 2021)'
_computing_data_collection 'CrysAlisPro 1.171.41.113a (Rigaku OD, 2021)'
_computing_data_reduction 'CrysAlisPro 1.171.41.113a (Rigaku OD, 2021)'
_computing_molecular_graphics 'Olex2 (Dolomanov et al., 2009)'
_computing_publication_material 'Olex2 (Dolomanov et al., 2009)'
_computing_structure_refinement 'ShelXL (Sheldrick, 2015)'
_diffrn_ambient_environment air
_diffrn_ambient_temperature 298.86(10)
_diffrn_detector 'Hybrid Pixel Array Detector'
_diffrn_detector_area_resol_mean 10.0000
_diffrn_detector_type HyPix
_diffrn_measured_fraction_theta_full 0.989
_diffrn_measured_fraction_theta_max 0.930
_diffrn_measurement_details
;
List of Runs (angles in degrees, time in seconds):

  # Type    Start    End  Width  t~exp~   \w     \q     \k     \f   Frames
#--------------------------------------------------------------------------
  1  \w     25.00  62.00   1.00    0.10    --   44.07  57.00 -30.00   37
  2  \w     65.00 104.00   1.00    0.10    --   44.07  57.00 -30.00   39
  3  \w     25.00 115.00   1.00    0.10    --   44.07  57.00-120.00   90
  4  \w     99.00 124.00   1.00    0.30    --  109.62  45.00 -60.00   25
  5  \w    146.00 174.00   1.00    0.30    --  109.62  45.00 -60.00   28
  6  \w     84.00 121.00   1.00    0.30    --  109.62 112.00 -87.00   37
  7  \w    -34.00  23.00   1.00    0.10    --   44.07 -19.00  90.00   57
  8  \w    -33.00  23.00   1.00    0.10    --   44.07 -19.00   0.00   56
  9  \w     74.00 100.00   1.00    0.30    --  109.62 -77.00 -30.00   26
 10  \w     38.00 101.00   1.00    0.30    --  109.62 -77.00-150.00   63
 11  \w     36.00  67.00   1.00    0.30    --  109.62 -61.00 -90.00   31
 12  \w     39.00  65.00   1.00    0.30    --  109.62 -61.00  30.00   26
 13  \w     37.00  68.00   1.00    0.30    --  109.62 -61.00  60.00   31
 14  \w     37.00  66.00   1.00    0.30    --  109.62 -61.00  90.00   29
 15  \w     59.00  88.00   1.00    0.30    --  109.62 -94.00 120.00   29
 16  \w     50.00 107.00   1.00    0.30    --  109.62-112.00 179.00   57
 17  \w     44.00  72.00   1.00    0.10    --   44.07-112.00 179.00   28
 18  \w     43.00  80.00   1.00    0.10    --   44.07 -99.00  90.00   37
 19  \w    -11.00  23.00   1.00    0.10    --   44.07 -99.00  90.00   34
 20  \w     40.00  95.00   1.00    0.30    --  109.62 -94.00-150.00   55
 21  \w   -170.00-105.00   1.00    0.30    -- -100.00 -77.00 120.00   65
 22  \w   -176.00-136.00   1.00    0.30    -- -100.00 -15.00 120.00   40
 23  \w   -162.00-126.00   1.00    0.30    -- -100.00 -61.00 -90.00   36
 24  \w   -113.00 -79.00   1.00    0.30    -- -100.00 -61.00 -90.00   34
 25  \w   -110.00 -83.00   1.00    0.30    -- -100.00 -30.00-120.00   27
 26  \w   -177.00-115.00   1.00    0.30    -- -100.00 -30.00-120.00   62
 27  \w   -103.00 -71.00   1.00    0.30    -- -100.00 -15.00 120.00   32
 28  \w   -144.00 -87.00   1.00    0.30    -- -100.00 -94.00  60.00   57
 29  \w   -131.00 -90.00   1.00    0.30    -- -100.00-112.00 179.00   41
 30  \w   -173.00-148.00   1.00    0.30    -- -100.00 -94.00  60.00   25
 31  \w    -54.00 -28.00   1.00    0.30    -- -100.00  45.00-180.00   26
 32  \w    -53.00 -25.00   1.00    0.30    -- -100.00  45.00-120.00   28
 33  \w    -53.00 -28.00   1.00    0.30    -- -100.00  45.00 -90.00   25
 34  \w    -53.00 -28.00   1.00    0.30    -- -100.00  45.00  30.00   25
 35  \w    -68.00 -26.00   1.00    0.30    -- -100.00  61.00  30.00   42
 36  \w   -107.00 -49.00   1.00    0.30    -- -100.00 110.00  74.63   58
 37  \w    -74.00 -49.00   1.00    0.30    -- -100.00 141.00 112.62   25
 38  \w   -123.00 -97.00   1.00    0.30    -- -100.00 141.00 112.62   26
 39  \w    -98.00 -72.00   1.00    0.30    -- -100.00 125.00  30.00   26
 40  \w    -62.00 -27.00   1.00    0.30    -- -100.00 125.00  30.00   35
 41  \w   -112.00 -38.00   1.00    0.30    -- -100.00 125.00   0.00   74
 42  \w   -112.00 -47.00   1.00    0.10    --  -44.07 179.00  30.00   65
 43  \w    -51.00 -25.00   1.00    0.10    --  -44.07 112.00 -87.00   26
 44  \w   -112.00 -27.00   1.00    0.30    -- -100.00 125.00 -60.00   85
 45  \w   -108.00 -77.00   1.00    0.30    -- -100.00 112.00 -87.00   31
 46  \w    -73.00 -44.00   1.00    0.30    -- -100.00 112.00 -87.00   29
;
_diffrn_measurement_device 'four-circle diffractometer'
_diffrn_measurement_device_type 'ROD, Synergy Custom system, HyPix'
_diffrn_measurement_method '\w scans'
_diffrn_orient_matrix_type 'CrysAlisPro convention (1999,Acta A55,543-557)'
_diffrn_orient_matrix_UB_11 0.1016528000
_diffrn_orient_matrix_UB_12 -0.0051505000
_diffrn_orient_matrix_UB_13 0.0867422000
_diffrn_orient_matrix_UB_21 -0.1300151000
_diffrn_orient_matrix_UB_22 -0.0158668000
_diffrn_orient_matrix_UB_23 0.0907891000
_diffrn_orient_matrix_UB_31 0.0309893000
_diffrn_orient_matrix_UB_32 -0.1331349000
_diffrn_orient_matrix_UB_33 0.0240721000
_diffrn_radiation_monochromator mirror
_diffrn_radiation_probe x-ray
_diffrn_radiation_type CuK\a
_diffrn_radiation_wavelength 1.54184
_diffrn_reflns_av_R_equivalents 0.0302
_diffrn_reflns_av_unetI/netI 0.0250
_diffrn_reflns_Laue_measured_fraction_full 0.989
_diffrn_reflns_Laue_measured_fraction_max 0.930
_diffrn_reflns_limit_h_max 11
_diffrn_reflns_limit_h_min -11
_diffrn_reflns_limit_k_max 10
_diffrn_reflns_limit_k_min -15
_diffrn_reflns_limit_l_max 15
_diffrn_reflns_limit_l_min -15
_diffrn_reflns_number 13761
_diffrn_reflns_point_group_measured_fraction_full 0.989
_diffrn_reflns_point_group_measured_fraction_max 0.930
_diffrn_reflns_theta_full 67.684
_diffrn_reflns_theta_max 75.747
_diffrn_reflns_theta_min 3.668
_diffrn_source 'Rotating-anode X-ray tube'
_diffrn_source_type 'Rigaku (Cu) X-ray Source'
_exptl_absorpt_coefficient_mu 2.179
_exptl_absorpt_correction_T_max 1.00000
_exptl_absorpt_correction_T_min 0.82187
_exptl_absorpt_correction_type multi-scan
_exptl_absorpt_process_details
;
CrysAlisPro 1.171.41.113a (Rigaku Oxford Diffraction, 2021)
Empirical absorption correction using spherical harmonics,
implemented in SCALE3 ABSPACK scaling algorithm.
;
_exptl_crystal_colour 'clear light colourless'
_exptl_crystal_colour_lustre clear
_exptl_crystal_colour_modifier light
_exptl_crystal_colour_primary colourless
_exptl_crystal_density_diffrn 1.241
_exptl_crystal_description plate
_exptl_crystal_F_000 524
_exptl_crystal_size_max 0.18
_exptl_crystal_size_mid 0.14
_exptl_crystal_size_min 0.03
_refine_diff_density_max 0.293
_refine_diff_density_min -0.496
_refine_diff_density_rms 0.045
_refine_ls_extinction_method none
_refine_ls_goodness_of_fit_ref 1.041
_refine_ls_hydrogen_treatment constr
_refine_ls_matrix_type full
_refine_ls_number_parameters 313
_refine_ls_number_reflns 5235
_refine_ls_number_restraints 0
_refine_ls_restrained_S_all 1.041
_refine_ls_R_factor_all 0.0532
_refine_ls_R_factor_gt 0.0457
_refine_ls_shift/su_max 0.001
_refine_ls_shift/su_mean 0.000
_refine_ls_structure_factor_coef Fsqd
_refine_ls_weighting_details 'w=1/[\s^2^(Fo^2^)+(0.0653P)^2^+0.5274P] where P=(Fo^2^+2Fc^2^)/3'
_refine_ls_weighting_scheme calc
_refine_ls_wR_factor_gt 0.1269
_refine_ls_wR_factor_ref 0.1323
_reflns_Friedel_coverage 0.000
_reflns_number_gt 4514
_reflns_number_total 5235
_reflns_threshold_expression 'I > 2\s(I)'
_cod_data_source_file d2ce01590k2.cif
_cod_data_source_block xyb_0221_1-12-395nm_auto
_cod_depositor_comments 'Adding full bibliography for 7246404--7246410.cif.'
_cod_original_cell_volume 1352.48(11)
_cod_database_code 7246407
_shelx_shelxl_version_number 2014/7
_shelx_space_group_comment
;
The symmetry employed for this shelxl refinement is uniquely defined
by the following loop, which should always be used as a source of
symmetry information in preference to the above space-group names.
They are only intended as comments.
;
_shelx_estimated_absorpt_t_max 0.938
_shelx_estimated_absorpt_t_min 0.695
_reflns_odcompleteness_completeness 99.03
_reflns_odcompleteness_iscentric 1
_reflns_odcompleteness_theta 66.97
_olex2_refinement_description
;
1. Fixed Uiso
 At 1.2 times of:
  All C(H) groups
 At 1.5 times of:
  All C(H,H,H) groups
2.a Aromatic/amide H refined with riding coordinates:
 C28(H28), C17(H17), C26(H26), C19(H19), C11(H11), C13(H13), C1(H1), C12(H12),
 C3(H3), C2(H2), C5(H5), C4(H4)
2.b Idealised Me refined as rotating group:
 C30(H30A,H30B,H30C), C22(H22A,H22B,H22C), C21(H21A,H21B,H21C), C31(H31A,H31B,
 H31C), C23(H23A,H23B,H23C), C32(H32A,H32B,H32C)
;
_olex2_submission_special_instructions 'No special instructions were received'
_oxdiff_exptl_absorpt_empirical_details
;
Empirical correction (ABSPACK) includes:
- Absorption correction using spherical harmonics
- Frame scaling
;
_oxdiff_exptl_absorpt_empirical_full_max 2.619
_oxdiff_exptl_absorpt_empirical_full_min 0.305

loop_
_space_group_symop_operation_xyz
'x, y, z'
'-x, -y, -z'

loop_
_atom_site_label
_atom_site_type_symbol
_atom_site_fract_x
_atom_site_fract_y
_atom_site_fract_z
_atom_site_U_iso_or_equiv
_atom_site_adp_type
_atom_site_occupancy
_atom_site_site_symmetry_order
_atom_site_calc_flag
_atom_site_refinement_flags_posn
_atom_site_refinement_flags_adp
_atom_site_refinement_flags_occupancy
_atom_site_disorder_assembly
_atom_site_disorder_group
Br1 Br 0.72831(4) 0.52158(3) 0.90560(3) 0.08788(16) Uani 1 1 d . . . . .
C8 C 0.4397(3) 0.5686(2) 0.7970(2) 0.0599(6) Uani 1 1 d . . . . .
C9 C 0.4952(3) 0.6731(2) 0.79416(19) 0.0546(5) Uani 1 1 d . . . . .
C29 C 0.1374(3) 0.6889(2) 0.6022(2) 0.0572(5) Uani 1 1 d . . . . .
C24 C 0.2627(3) 0.74135(19) 0.6018(2) 0.0548(5) Uani 1 1 d . . . . .
C15 C 0.1466(3) 0.8883(2) 0.7287(2) 0.0556(5) Uani 1 1 d . . . . .
C10 C 0.4173(3) 0.7836(2) 0.7488(2) 0.0569(5) Uani 1 1 d . . . . .
C7 C 0.3952(3) 0.4796(2) 0.8035(2) 0.0646(6) Uani 1 1 d . . . . .
C16 C 0.0968(3) 0.9945(2) 0.6529(2) 0.0601(6) Uani 1 1 d . . . . .
C6 C 0.3475(3) 0.3704(2) 0.8118(2) 0.0655(6) Uani 1 1 d . . . . .
C14 C 0.6251(3) 0.6674(2) 0.8394(2) 0.0639(6) Uani 1 1 d . . . . .
C20 C 0.0825(3) 0.8624(2) 0.8390(2) 0.0616(6) Uani 1 1 d . . . . .
C25 C 0.3798(3) 0.7335(2) 0.5194(2) 0.0649(6) Uani 1 1 d . . . . .
C28 C 0.1347(3) 0.6287(2) 0.5265(2) 0.0683(7) Uani 1 1 d . . . . .
H28 H 0.0516 0.5944 0.5282 0.082 Uiso 1 1 calc R . . . .
C17 C -0.0155(3) 1.0685(2) 0.6884(3) 0.0701(7) Uani 1 1 d . . . . .
H17 H -0.0481 1.1380 0.6374 0.084 Uiso 1 1 calc R . . . .
C26 C 0.3708(3) 0.6724(3) 0.4460(3) 0.0790(8) Uani 1 1 d . . . . .
H26 H 0.4489 0.6679 0.3926 0.095 Uiso 1 1 calc R . . . .
C19 C -0.0291(3) 0.9391(2) 0.8707(3) 0.0708(7) Uani 1 1 d . . . . .
H19 H -0.0707 0.9204 0.9440 0.085 Uiso 1 1 calc R . . . .
C11 C 0.4737(3) 0.8821(2) 0.7526(3) 0.0731(7) Uani 1 1 d . . . . .
H11 H 0.4217 0.9551 0.7267 0.088 Uiso 1 1 calc R . . . .
C30 C 0.0057(3) 0.6902(3) 0.6853(3) 0.0734(7) Uani 1 1 d . . . . .
H30A H 0.0314 0.6467 0.7582 0.110 Uiso 1 1 calc GR . . . .
H30B H -0.0694 0.6556 0.6671 0.110 Uiso 1 1 calc GR . . . .
H30C H -0.0291 0.7692 0.6835 0.110 Uiso 1 1 calc GR . . . .
C27 C 0.2505(4) 0.6180(3) 0.4490(3) 0.0781(8) Uani 1 1 d . . . . .
C18 C -0.0798(3) 1.0426(2) 0.7958(3) 0.0725(7) Uani 1 1 d . . . . .
C22 C 0.1672(4) 1.0305(3) 0.5348(3) 0.0773(7) Uani 1 1 d . . . . .
H22A H 0.2700 1.0304 0.5348 0.116 Uiso 1 1 calc GR . . . .
H22B H 0.1253 1.1073 0.4968 0.116 Uiso 1 1 calc GR . . . .
H22C H 0.1510 0.9767 0.4976 0.116 Uiso 1 1 calc GR . . . .
C13 C 0.6805(3) 0.7668(3) 0.8381(3) 0.0796(8) Uani 1 1 d . . . . .
H13 H 0.7681 0.7612 0.8669 0.095 Uiso 1 1 calc R . . . .
C1 C 0.4147(4) 0.2674(2) 0.8732(3) 0.0815(8) Uani 1 1 d . . . . .
H1 H 0.4919 0.2676 0.9117 0.098 Uiso 1 1 calc R . . . .
B1 B 0.2733(3) 0.8024(2) 0.6915(2) 0.0542(6) Uani 1 1 d . . . . .
C21 C 0.1288(4) 0.7500(3) 0.9247(2) 0.0840(8) Uani 1 1 d . . . . .
H21A H 0.1484 0.6880 0.8912 0.126 Uiso 1 1 calc GR . . . .
H21B H 0.0522 0.7328 0.9844 0.126 Uiso 1 1 calc GR . . . .
H21C H 0.2152 0.7577 0.9532 0.126 Uiso 1 1 calc GR . . . .
C31 C 0.5150(4) 0.7938(3) 0.5037(3) 0.0897(10) Uani 1 1 d . . . . .
H31A H 0.4874 0.8715 0.5087 0.135 Uiso 1 1 calc GR . . . .
H31B H 0.5664 0.7970 0.4321 0.135 Uiso 1 1 calc GR . . . .
H31C H 0.5770 0.7512 0.5604 0.135 Uiso 1 1 calc GR . . . .
C12 C 0.6054(3) 0.8734(3) 0.7941(3) 0.0866(9) Uani 1 1 d . . . . .
H12 H 0.6431 0.9406 0.7920 0.104 Uiso 1 1 calc R . . . .
C3 C 0.2559(4) 0.1599(3) 0.8239(3) 0.0909(10) Uani 1 1 d . . . . .
H3 H 0.2246 0.0893 0.8288 0.109 Uiso 1 1 calc R . . . .
C2 C 0.3682(5) 0.1620(3) 0.8785(4) 0.0971(11) Uani 1 1 d . . . . .
H2 H 0.4152 0.0924 0.9201 0.117 Uiso 1 1 calc R . . . .
C5 C 0.2335(5) 0.3656(3) 0.7556(4) 0.1003(11) Uani 1 1 d . . . . .
H5 H 0.1863 0.4344 0.7127 0.120 Uiso 1 1 calc R . . . .
C23 C -0.2003(4) 1.1242(3) 0.8334(4) 0.1058(12) Uani 1 1 d . . . . .
H23A H -0.1590 1.1848 0.8479 0.159 Uiso 1 1 calc GR . . . .
H23B H -0.2543 1.0816 0.8999 0.159 Uiso 1 1 calc GR . . . .
H23C H -0.2644 1.1579 0.7763 0.159 Uiso 1 1 calc GR . . . .
C4 C 0.1889(5) 0.2610(3) 0.7620(4) 0.1089(13) Uani 1 1 d . . . . .
H4 H 0.1122 0.2597 0.7235 0.131 Uiso 1 1 calc R . . . .
C32 C 0.2453(5) 0.5494(4) 0.3691(4) 0.1198(15) Uani 1 1 d . . . . .
H32A H 0.2704 0.4680 0.4050 0.180 Uiso 1 1 calc GR . . . .
H32B H 0.3134 0.5750 0.3049 0.180 Uiso 1 1 calc GR . . . .
H32C H 0.1487 0.5617 0.3469 0.180 Uiso 1 1 calc GR . . . .

loop_
_atom_site_aniso_label
_atom_site_aniso_U_11
_atom_site_aniso_U_22
_atom_site_aniso_U_33
_atom_site_aniso_U_23
_atom_site_aniso_U_13
_atom_site_aniso_U_12
Br1 0.0822(2) 0.0979(3) 0.0716(2) -0.01576(17) -0.01223(15) 0.01014(17)
C8 0.0606(14) 0.0578(13) 0.0614(13) -0.0222(10) 0.0030(10) -0.0062(10)
C9 0.0548(12) 0.0576(12) 0.0566(12) -0.0261(10) 0.0003(10) -0.0089(10)
C29 0.0594(13) 0.0557(12) 0.0600(13) -0.0220(10) -0.0010(10) -0.0121(10)
C24 0.0559(12) 0.0515(11) 0.0591(12) -0.0201(10) 0.0011(10) -0.0111(9)
C15 0.0555(12) 0.0529(12) 0.0652(13) -0.0248(10) -0.0084(10) -0.0097(10)
C10 0.0565(13) 0.0541(12) 0.0681(14) -0.0295(11) -0.0021(10) -0.0109(10)
C7 0.0707(15) 0.0533(13) 0.0691(15) -0.0212(11) 0.0060(12) -0.0109(11)
C16 0.0616(14) 0.0532(12) 0.0721(15) -0.0211(11) -0.0156(11) -0.0128(10)
C6 0.0707(16) 0.0541(13) 0.0710(15) -0.0225(11) 0.0104(12) -0.0139(11)
C14 0.0605(14) 0.0760(15) 0.0578(13) -0.0271(12) -0.0026(11) -0.0036(11)
C20 0.0628(14) 0.0617(13) 0.0675(14) -0.0287(11) -0.0063(11) -0.0093(11)
C25 0.0608(14) 0.0686(15) 0.0694(15) -0.0278(12) 0.0067(11) -0.0173(11)
C28 0.0702(16) 0.0691(15) 0.0775(17) -0.0356(13) 0.0002(13) -0.0220(12)
C17 0.0691(16) 0.0518(13) 0.098(2) -0.0288(13) -0.0258(15) -0.0027(11)
C26 0.0776(18) 0.094(2) 0.0748(17) -0.0461(16) 0.0171(14) -0.0177(15)
C19 0.0666(16) 0.0770(17) 0.0812(17) -0.0429(14) 0.0004(13) -0.0124(13)
C11 0.0681(16) 0.0612(14) 0.103(2) -0.0395(14) -0.0113(14) -0.0115(12)
C30 0.0627(15) 0.0869(18) 0.0827(18) -0.0411(15) 0.0105(13) -0.0284(14)
C27 0.088(2) 0.0813(18) 0.0792(18) -0.0458(15) 0.0084(15) -0.0227(15)
C18 0.0601(14) 0.0693(16) 0.106(2) -0.0507(16) -0.0131(14) -0.0048(12)
C22 0.0831(19) 0.0659(15) 0.0797(18) -0.0102(13) -0.0138(15) -0.0181(14)
C13 0.0580(15) 0.103(2) 0.097(2) -0.0549(18) -0.0107(14) -0.0131(15)
C1 0.0803(19) 0.0618(16) 0.101(2) -0.0246(15) -0.0056(16) -0.0082(14)
B1 0.0576(14) 0.0463(12) 0.0595(14) -0.0147(10) 0.0002(11) -0.0161(10)
C21 0.104(2) 0.0801(18) 0.0607(16) -0.0175(14) -0.0010(15) -0.0021(16)
C31 0.0744(19) 0.116(3) 0.089(2) -0.0457(19) 0.0244(16) -0.0410(18)
C12 0.0711(18) 0.0828(19) 0.130(3) -0.060(2) -0.0127(18) -0.0200(15)
C3 0.094(2) 0.0675(18) 0.118(3) -0.0393(18) 0.016(2) -0.0287(16)
C2 0.108(3) 0.0508(15) 0.123(3) -0.0177(16) -0.003(2) -0.0058(16)
C5 0.112(3) 0.0625(17) 0.130(3) -0.0201(18) -0.035(2) -0.0169(17)
C23 0.083(2) 0.096(2) 0.158(4) -0.076(3) -0.009(2) 0.0082(18)
C4 0.113(3) 0.077(2) 0.149(4) -0.034(2) -0.032(3) -0.028(2)
C32 0.132(3) 0.142(3) 0.125(3) -0.098(3) 0.024(3) -0.044(3)

loop_
_atom_type_symbol
_atom_type_description
_atom_type_scat_dispersion_real
_atom_type_scat_dispersion_imag
_atom_type_scat_source
C C 0.0181 0.0091 'International Tables Vol C Tables 4.2.6.8 and 6.1.1.4'
H H 0.0000 0.0000 'International Tables Vol C Tables 4.2.6.8 and 6.1.1.4'
B B 0.0090 0.0039 'International Tables Vol C Tables 4.2.6.8 and 6.1.1.4'
Br Br -0.6763 1.2805 'International Tables Vol C Tables 4.2.6.8 and 6.1.1.4'

loop_
_geom_angle_atom_site_label_1
_geom_angle_atom_site_label_2
_geom_angle_atom_site_label_3
_geom_angle
_geom_angle_site_symmetry_1
_geom_angle_site_symmetry_3
_geom_angle_publ_flag
C7 C8 C9 177.4(3) . . ?
C10 C9 C8 120.6(2) . . ?
C14 C9 C8 120.4(2) . . ?
C14 C9 C10 119.0(2) . . ?
C24 C29 C30 123.0(2) . . ?
C28 C29 C24 120.0(2) . . ?
C28 C29 C30 116.9(2) . . ?
C29 C24 C25 117.4(2) . . ?
C29 C24 B1 121.2(2) . . ?
C25 C24 B1 121.3(2) . . ?
C16 C15 B1 121.0(2) . . ?
C20 C15 C16 118.1(2) . . ?
C20 C15 B1 120.9(2) . . ?
C9 C10 B1 123.99(19) . . ?
C11 C10 C9 118.0(2) . . ?
C11 C10 B1 118.0(2) . . ?
C8 C7 C6 177.8(3) . . ?
C15 C16 C22 120.6(2) . . ?
C17 C16 C15 119.6(3) . . ?
C17 C16 C22 119.7(2) . . ?
C1 C6 C7 121.3(3) . . ?
C1 C6 C5 117.7(3) . . ?
C5 C6 C7 121.0(3) . . ?
C9 C14 Br1 120.24(19) . . ?
C13 C14 Br1 118.3(2) . . ?
C13 C14 C9 121.5(3) . . ?
C15 C20 C21 121.3(2) . . ?
C19 C20 C15 120.3(3) . . ?
C19 C20 C21 118.4(3) . . ?
C24 C25 C31 122.9(2) . . ?
C26 C25 C24 119.9(2) . . ?
C26 C25 C31 117.2(2) . . ?
C27 C28 C29 122.3(2) . . ?
C18 C17 C16 122.4(3) . . ?
C27 C26 C25 122.5(3) . . ?
C18 C19 C20 121.7(3) . . ?
C12 C11 C10 121.5(3) . . ?
C28 C27 C26 117.7(2) . . ?
C28 C27 C32 120.9(3) . . ?
C26 C27 C32 121.3(3) . . ?
C17 C18 C19 118.0(3) . . ?
C17 C18 C23 121.8(3) . . ?
C19 C18 C23 120.2(3) . . ?
C12 C13 C14 119.5(3) . . ?
C6 C1 C2 120.3(3) . . ?
C24 B1 C15 123.9(2) . . ?
C24 B1 C10 121.0(2) . . ?
C15 B1 C10 115.1(2) . . ?
C13 C12 C11 120.5(3) . . ?
C2 C3 C4 119.7(3) . . ?
C3 C2 C1 120.8(3) . . ?
C4 C5 C6 121.2(3) . . ?
C3 C4 C5 120.4(4) . . ?

loop_
_geom_bond_atom_site_label_1
_geom_bond_atom_site_label_2
_geom_bond_distance
_geom_bond_site_symmetry_2
_geom_bond_publ_flag
Br1 C14 1.888(3) . ?
C8 C9 1.434(3) . ?
C8 C7 1.193(4) . ?
C9 C10 1.417(3) . ?
C9 C14 1.401(4) . ?
C29 C24 1.415(3) . ?
C29 C28 1.388(3) . ?
C29 C30 1.503(4) . ?
C24 C25 1.415(3) . ?
C24 B1 1.567(3) . ?
C15 C16 1.409(3) . ?
C15 C20 1.405(4) . ?
C15 B1 1.575(4) . ?
C10 C11 1.398(3) . ?
C10 B1 1.576(4) . ?
C7 C6 1.434(4) . ?
C16 C17 1.393(4) . ?
C16 C22 1.511(4) . ?
C6 C1 1.367(4) . ?
C6 C5 1.385(5) . ?
C14 C13 1.381(4) . ?
C20 C19 1.391(4) . ?
C20 C21 1.508(4) . ?
C25 C26 1.384(4) . ?
C25 C31 1.514(4) . ?
C28 C27 1.374(4) . ?
C17 C18 1.373(4) . ?
C26 C27 1.378(4) . ?
C19 C18 1.386(4) . ?
C11 C12 1.384(4) . ?
C27 C32 1.515(4) . ?
C18 C23 1.509(4) . ?
C13 C12 1.368(5) . ?
C1 C2 1.396(5) . ?
C3 C2 1.348(5) . ?
C3 C4 1.352(6) . ?
C5 C4 1.374(5) . ?
